data_4063124
_journal_name_full Organometallics
_journal_paper_doi 10.1021/om049901x
_journal_year 2004
_chemical_absolute_configuration ad
_chemical_formula_moiety 'C29 H39 Cr N Si'
_chemical_formula_sum 'C29 H39 Cr N Si'
_chemical_formula_weight 481.70
_space_group_IT_number 19
_space_group_name_Hall 'P 2ac 2ab'
_space_group_name_H-M_alt 'P 21 21 21'
_symmetry_cell_setting orthorhombic
_symmetry_space_group_name_Hall 'P 2ac 2ab'
_symmetry_space_group_name_H-M 'P 21 21 21'
_cell_angle_alpha 90.00
_cell_angle_beta 90.00
_cell_angle_gamma 90.00
_cell_formula_units_Z 4
_cell_length_a 10.002(2)
_cell_length_b 12.855(3)
_cell_length_c 19.902(4)
_cell_measurement_temperature 173
_cell_volume 2558.9(9)
_diffrn_ambient_temperature 173
_exptl_crystal_density_diffrn 1.250
_cod_depositor_comments
;
The following automatic conversions were performed:
'_symmetry_cell_setting' value 'Orthorhombic' changed to 'orthorhombic'
according to '/home/saulius/struct/CIF-dictionaries/cif_core.dic'
dictionary named 'cif_core.dic' version 2.4.1 from 2010-06-29.

Automatic conversion script
Id: cif_fix_enum 1527 2010-12-29 10:47:43Z saulius 
;
_cod_database_code 4063124

loop_
_symmetry_equiv_pos_as_xyz
'x, y, z'
'-x+1/2, -y, z+1/2'
'-x, y+1/2, -z+1/2'
'x+1/2, -y+1/2, -z'

loop_
_atom_site_label
_atom_site_type_symbol
_atom_site_fract_x
_atom_site_fract_y
_atom_site_fract_z
_atom_site_U_iso_or_equiv
_atom_site_adp_type
_atom_site_occupancy
_atom_site_symmetry_multiplicity
_atom_site_calc_flag
_atom_site_refinement_flags
_atom_site_disorder_assembly
_atom_site_disorder_group
Cr1 Cr 0.23379(5) 0.14004(4) 0.16520(2) 0.01630(14) Uani 1 1 d . . .
Si1 Si 0.24618(10) 0.09268(7) 0.01745(4) 0.0205(2) Uani 1 1 d . . .
N1 N 0.1938(3) 0.1789(2) 0.31563(13) 0.0231(7) Uani 1 1 d . . .
C1 C 0.3425(3) 0.0471(3) 0.09305(17) 0.0186(8) Uani 1 1 d . . .
C2 C 0.4357(3) 0.1135(3) 0.12799(18) 0.0209(8) Uani 1 1 d . . .
C3 C 0.4351(3) 0.0856(3) 0.19697(18) 0.0213(8) Uani 1 1 d . . .
C4 C 0.3390(3) 0.0032(3) 0.20574(17) 0.0204(8) Uani 1 1 d . . .
C5 C 0.2833(3) -0.0208(2) 0.14301(16) 0.0183(8) Uani 1 1 d . . .
C6 C 0.1400(3) 0.1792(3) 0.07108(16) 0.0177(8) Uani 1 1 d . . .
C7 C 0.1888(3) 0.2742(3) 0.10244(17) 0.0203(8) Uani 1 1 d . . .
C8 C 0.1188(3) 0.2877(3) 0.16362(18) 0.0218(8) Uani 1 1 d . . .
C9 C 0.0277(3) 0.2035(2) 0.17181(17) 0.0201(7) Uani 1 1 d . . .
C10 C 0.0406(3) 0.1363(3) 0.11633(16) 0.0190(8) Uani 1 1 d . . .
C11 C 0.5389(4) 0.1858(3) 0.09846(19) 0.0295(9) Uani 1 1 d . . .
H11A H 0.6247 0.1523 0.0986 0.080 Uiso 1 1 calc R . .
H11B H 0.5433 0.2483 0.1248 0.080 Uiso 1 1 calc R . .
H11C H 0.5145 0.2030 0.0531 0.080 Uiso 1 1 calc R . .
C12 C 0.5287(3) 0.1245(3) 0.25020(19) 0.0324(9) Uani 1 1 d . . .
H12A H 0.6077 0.0821 0.2508 0.080 Uiso 1 1 calc R . .
H12B H 0.4855 0.1211 0.2932 0.080 Uiso 1 1 calc R . .
H12C H 0.5529 0.1953 0.2407 0.080 Uiso 1 1 calc R . .
C13 C 0.3163(4) -0.0562(3) 0.27040(17) 0.0299(9) Uani 1 1 d . . .
H13A H 0.3727 -0.1166 0.2712 0.080 Uiso 1 1 calc R . .
H13B H 0.2244 -0.0772 0.2731 0.080 Uiso 1 1 calc R . .
H13C H 0.3375 -0.0123 0.3080 0.080 Uiso 1 1 calc R . .
C14 C 0.1983(4) -0.1171(3) 0.13145(17) 0.0280(9) Uani 1 1 d . . .
H14A H 0.2515 -0.1782 0.1389 0.080 Uiso 1 1 calc R . .
H14B H 0.1657 -0.1172 0.0861 0.080 Uiso 1 1 calc R . .
H14C H 0.1241 -0.1168 0.1620 0.080 Uiso 1 1 calc R . .
C15 C 0.2764(4) 0.3562(3) 0.07175(17) 0.0304(8) Uani 1 1 d . . .
H15A H 0.2219 0.4055 0.0481 0.080 Uiso 1 1 calc R . .
H15B H 0.3379 0.3243 0.0410 0.080 Uiso 1 1 calc R . .
H15C H 0.3253 0.3912 0.1065 0.080 Uiso 1 1 calc R . .
C16 C 0.1238(4) 0.3829(3) 0.20749(18) 0.0298(9) Uani 1 1 d . . .
H16A H 0.0550 0.4306 0.1940 0.080 Uiso 1 1 calc R . .
H16B H 0.2096 0.4157 0.2030 0.080 Uiso 1 1 calc R . .
H16C H 0.1099 0.3631 0.2535 0.080 Uiso 1 1 calc R . .
C17 C -0.0753(3) 0.1934(3) 0.22607(17) 0.0272(9) Uani 1 1 d . . .
H17A H -0.1596 0.2189 0.2099 0.080 Uiso 1 1 calc R . .
H17B H -0.0481 0.2334 0.2645 0.080 Uiso 1 1 calc R . .
H17C H -0.0842 0.1217 0.2386 0.080 Uiso 1 1 calc R . .
C18 C -0.0561(3) 0.0488(3) 0.10309(18) 0.0253(9) Uani 1 1 d . . .
H18A H -0.1346 0.0758 0.0814 0.080 Uiso 1 1 calc R . .
H18B H -0.0809 0.0168 0.1449 0.080 Uiso 1 1 calc R . .
H18C H -0.0146 -0.0020 0.0745 0.080 Uiso 1 1 calc R . .
C19 C 0.1498(4) -0.0069(3) -0.03109(18) 0.0294(9) Uani 1 1 d . . .
H19A H 0.2099 -0.0459 -0.0590 0.080 Uiso 1 1 calc R . .
H19B H 0.0846 0.0273 -0.0588 0.080 Uiso 1 1 calc R . .
H19C H 0.1054 -0.0530 -0.0004 0.080 Uiso 1 1 calc R . .
C20 C 0.3459(4) 0.1601(3) -0.04908(17) 0.0312(9) Uani 1 1 d . . .
H20A H 0.3875 0.2208 -0.0304 0.080 Uiso 1 1 calc R . .
H20B H 0.2879 0.1802 -0.0853 0.080 Uiso 1 1 calc R . .
H20C H 0.4135 0.1138 -0.0658 0.080 Uiso 1 1 calc R . .
C21 C 0.2181(3) 0.1678(2) 0.25740(17) 0.0212(8) Uani 1 1 d . . .
C22 C 0.1952(3) 0.2350(3) 0.37596(16) 0.0198(8) Uani 1 1 d . . .
C23 C 0.2844(3) 0.3171(3) 0.38685(17) 0.0272(9) Uani 1 1 d . . .
C24 C 0.2769(4) 0.3696(3) 0.44782(17) 0.0306(8) Uani 1 1 d . . .
H24A H 0.3358 0.4272 0.4561 0.080 Uiso 1 1 d R . .
C25 C 0.1853(4) 0.3404(3) 0.49667(19) 0.0373(10) Uani 1 1 d . . .
H25A H 0.1817 0.3778 0.5384 0.080 Uiso 1 1 d R . .
C26 C 0.0988(4) 0.2587(3) 0.48518(19) 0.0314(9) Uani 1 1 d . . .
H26A H 0.0367 0.2381 0.5195 0.080 Uiso 1 1 d R . .
C27 C 0.1017(3) 0.2051(3) 0.42446(17) 0.0232(8) Uani 1 1 d . . .
C28 C 0.3858(3) 0.3497(3) 0.3355(2) 0.0413(10) Uani 1 1 d . . .
H28A H 0.3554 0.3301 0.2916 0.080 Uiso 1 1 calc R . .
H28B H 0.4695 0.3161 0.3448 0.080 Uiso 1 1 calc R . .
H28C H 0.3974 0.4238 0.3374 0.080 Uiso 1 1 calc R . .
C29 C 0.0075(4) 0.1170(3) 0.4115(2) 0.0364(10) Uani 1 1 d . . .
H29A H -0.0122 0.0822 0.4530 0.080 Uiso 1 1 calc R . .
H29B H 0.0479 0.0688 0.3808 0.080 Uiso 1 1 calc R . .
H29C H -0.0738 0.1435 0.3924 0.080 Uiso 1 1 calc R . .

loop_
_atom_site_aniso_label
_atom_site_aniso_U_11
_atom_site_aniso_U_22
_atom_site_aniso_U_33
_atom_site_aniso_U_23
_atom_site_aniso_U_13
_atom_site_aniso_U_12
Cr1 0.0146(3) 0.0152(3) 0.0190(3) 0.0007(2) 0.0010(2) 0.0013(2)
Si1 0.0215(5) 0.0201(5) 0.0198(4) 0.0013(4) 0.0039(5) 0.0000(5)
N1 0.0234(16) 0.0267(16) 0.0191(17) -0.0015(12) 0.0022(12) 0.0031(13)
C1 0.0159(17) 0.0163(18) 0.0238(19) -0.0012(15) 0.0057(15) 0.0060(15)
C2 0.0164(18) 0.019(2) 0.028(2) 0.0017(16) 0.0025(15) 0.0053(15)
C3 0.0165(18) 0.0193(18) 0.028(2) 0.0011(16) -0.0009(15) 0.0044(16)
C4 0.0188(18) 0.0185(18) 0.024(2) 0.0062(16) 0.0028(16) 0.0042(16)
C5 0.0172(18) 0.0136(17) 0.0242(18) 0.0012(13) 0.0039(14) 0.0045(15)
C6 0.0174(18) 0.0158(18) 0.0200(18) 0.0044(15) -0.0034(14) 0.0043(15)
C7 0.0199(18) 0.0151(18) 0.0259(19) 0.0051(15) -0.0020(15) 0.0047(15)
C8 0.0231(17) 0.0171(18) 0.0252(19) 0.0016(17) -0.0061(18) 0.0068(15)
C9 0.0167(16) 0.0190(18) 0.0248(19) 0.0012(16) -0.0034(16) 0.0058(14)
C10 0.0165(17) 0.0182(19) 0.0222(18) 0.0021(17) 0.0006(14) 0.0046(17)
C11 0.0204(19) 0.032(2) 0.037(2) 0.0045(18) 0.0049(17) -0.0001(17)
C12 0.025(2) 0.035(2) 0.038(2) 0.000(2) -0.0073(18) 0.0021(19)
C13 0.038(2) 0.027(2) 0.025(2) 0.0054(16) 0.0005(17) 0.0010(18)
C14 0.032(2) 0.021(2) 0.031(2) -0.0004(16) 0.0042(16) -0.0014(16)
C15 0.036(2) 0.0196(18) 0.0353(19) 0.0071(16) 0.0041(17) -0.009(2)
C16 0.035(2) 0.019(2) 0.036(2) -0.0033(17) -0.0063(18) 0.0036(16)
C17 0.0213(19) 0.032(2) 0.028(2) -0.0030(17) 0.0049(16) 0.0048(17)
C18 0.0177(19) 0.027(2) 0.031(2) -0.0031(17) -0.0015(16) -0.0025(16)
C19 0.030(2) 0.032(2) 0.026(2) -0.0047(17) 0.0035(18) 0.0002(18)
C20 0.033(2) 0.035(2) 0.026(2) 0.0030(18) 0.0053(17) 0.0041(19)
C21 0.0124(18) 0.0164(17) 0.035(2) 0.0048(15) -0.0029(15) -0.0013(14)
C22 0.0184(18) 0.0192(19) 0.0220(18) 0.0001(15) -0.0025(15) 0.0042(15)
C23 0.025(2) 0.0257(19) 0.031(2) 0.0054(15) -0.0102(16) 0.0047(17)
C24 0.030(2) 0.0231(18) 0.039(2) -0.0034(17) -0.0158(18) 0.0059(19)
C25 0.044(2) 0.040(3) 0.028(2) -0.0084(19) -0.0125(19) 0.017(2)
C26 0.036(2) 0.032(2) 0.026(2) -0.0041(19) 0.0002(18) 0.0094(19)
C27 0.0229(19) 0.023(2) 0.024(2) 0.0007(16) -0.0007(16) 0.0029(16)
C28 0.032(2) 0.041(2) 0.050(2) 0.008(2) 0.001(2) -0.010(2)
C29 0.037(2) 0.033(3) 0.039(2) -0.0013(19) 0.010(2) -0.008(2)

loop_
_geom_bond_atom_site_label_1
_geom_bond_atom_site_label_2
_geom_bond_distance
_geom_bond_site_symmetry_2
_geom_bond_publ_flag
Cr1 C21 1.876(4) . ?
Cr1 C6 2.155(3) . ?
Cr1 C1 2.162(3) . ?
Cr1 C10 2.164(3) . ?
Cr1 C5 2.172(3) . ?
Cr1 C7 2.176(3) . ?
Cr1 C2 2.178(3) . ?
Cr1 C4 2.203(3) . ?
Cr1 C9 2.221(3) . ?
Cr1 C8 2.220(3) . ?
Cr1 C3 2.223(3) . ?
Si1 C20 1.870(4) . ?
Si1 C19 1.871(4) . ?
Si1 C6 1.872(3) . ?
Si1 C1 1.881(3) . ?
N1 C21 1.193(4) . ?
N1 C22 1.401(4) . ?
C1 C5 1.449(5) . ?
C1 C2 1.443(5) . ?
C2 C3 1.419(5) . ?
C2 C11 1.509(5) . ?
C3 C4 1.441(5) . ?
C3 C12 1.500(5) . ?
C4 C5 1.402(5) . ?
C4 C13 1.513(5) . ?
C5 C14 1.519(5) . ?
C6 C10 1.451(5) . ?
C6 C7 1.455(5) . ?
C7 C8 1.415(5) . ?
C7 C15 1.500(5) . ?
C8 C9 1.425(5) . ?
C8 C16 1.504(5) . ?
C9 C10 1.408(5) . ?
C9 C17 1.498(5) . ?
C10 C18 1.507(5) . ?
C11 H11A 0.9600 . ?
C11 H11B 0.9600 . ?
C11 H11C 0.9600 . ?
C12 H12A 0.9600 . ?
C12 H12B 0.9600 . ?
C12 H12C 0.9600 . ?
C13 H13A 0.9600 . ?
C13 H13B 0.9600 . ?
C13 H13C 0.9600 . ?
C14 H14A 0.9600 . ?
C14 H14B 0.9600 . ?
C14 H14C 0.9600 . ?
C15 H15A 0.9600 . ?
C15 H15B 0.9600 . ?
C15 H15C 0.9600 . ?
C16 H16A 0.9600 . ?
C16 H16B 0.9600 . ?
C16 H16C 0.9600 . ?
C17 H17A 0.9600 . ?
C17 H17B 0.9600 . ?
C17 H17C 0.9600 . ?
C18 H18A 0.9600 . ?
C18 H18B 0.9600 . ?
C18 H18C 0.9600 . ?
C19 H19A 0.9600 . ?
C19 H19B 0.9600 . ?
C19 H19C 0.9600 . ?
C20 H20A 0.9600 . ?
C20 H20B 0.9600 . ?
C20 H20C 0.9600 . ?
C22 C27 1.397(5) . ?
C22 C23 1.399(5) . ?
C23 C24 1.391(5) . ?
C23 C28 1.499(5) . ?
C24 C25 1.387(5) . ?
C24 H24A 0.9600 . ?
C25 C26 1.381(6) . ?
C25 H25A 0.9601 . ?
C26 C27 1.391(5) . ?
C26 H26A 0.9600 . ?
C27 C29 1.496(5) . ?
C28 H28A 0.9600 . ?
C28 H28B 0.9600 . ?
C28 H28C 0.9600 . ?
C29 H29A 0.9600 . ?
C29 H29B 0.9600 . ?
C29 H29C 0.9600 . ?
